data_4306542
loop_
_publ_author_name
'Tijana Bugarcic'
'Abraha Habtemariam'
'Jana Stepankova'
'Pavla Heringova'
'Jana Kasparkova'
'Robert J. Deeth'
'Russell D. L. Johnstone'
'Alessandro Prescimone'
'Andrew Parkin'
'Simon Parsons'
'Viktor Brabec'
'Peter J. Sadler'

_publ_section_title
;
The Contrasting Chemistry and Cancer Cell Cytotoxicity of Bipyridine and
Bipyridinediol Ruthenium(II) Arene Complexes
;
_journal_name_full 'Inorganic Chemistry'
_journal_page_first 11470
_journal_page_last 11486
_journal_paper_doi 10.1021/ic801361m
_journal_volume 47
_journal_year 2008
_chemical_formula_moiety 'C20 H22 Cl F6 N2 O3 P Ru'
_chemical_formula_sum 'C20 H22 Cl F6 N2 O3 P Ru'
_chemical_formula_weight 619.89
_chemical_name_systematic
; 
 ? 
;
_space_group_IT_number 2
_symmetry_cell_setting triclinic
_symmetry_space_group_name_Hall '-P 1'
_symmetry_space_group_name_H-M 'P -1'
_atom_sites_solution_hydrogens geom
_atom_sites_solution_primary Patterson
_atom_sites_solution_secondary difmap
_audit_creation_method SHELXL-97
_cell_angle_alpha 67.843(2)
_cell_angle_beta 83.718(2)
_cell_angle_gamma 83.549(2)
_cell_formula_units_Z 2
_cell_length_a 7.9858(10)
_cell_length_b 12.1538(15)
_cell_length_c 12.5825(16)
_cell_measurement_reflns_used 6160
_cell_measurement_temperature 150(2)
_cell_measurement_theta_max 28.7
_cell_measurement_theta_min 2.5
_cell_volume 1120.9(2)
_computing_cell_refinement 'Bruker SHELXTL'
_computing_data_collection 'Bruker SHELXTL'
_computing_data_reduction 'Bruker SHELXTL'
_computing_molecular_graphics 'Bruker SHELXTL'
_computing_publication_material 'Bruker SHELXTL'
_computing_structure_refinement 'SHELXL-97 (Sheldrick, 1997)'
_computing_structure_solution 'SHELXS-97 (Sheldrick, 1990)'
_diffrn_ambient_temperature 150(2)
_diffrn_measured_fraction_theta_full 0.881
_diffrn_measured_fraction_theta_max 0.881
_diffrn_measurement_device_type 'Bruker SMART APEX CCD'
_diffrn_measurement_method '\f and \w scans'
_diffrn_radiation_monochromator graphite
_diffrn_radiation_source 'fine-focus sealed tube'
_diffrn_radiation_type MoK\a
_diffrn_radiation_wavelength 0.71073
_diffrn_reflns_av_R_equivalents 0.0314
_diffrn_reflns_av_sigmaI/netI 0.0461
_diffrn_reflns_limit_h_max 10
_diffrn_reflns_limit_h_min -10
_diffrn_reflns_limit_k_max 15
_diffrn_reflns_limit_k_min -16
_diffrn_reflns_limit_l_max 17
_diffrn_reflns_limit_l_min -16
_diffrn_reflns_number 9973
_diffrn_reflns_theta_full 28.94
_diffrn_reflns_theta_max 28.94
_diffrn_reflns_theta_min 1.75
_exptl_absorpt_coefficient_mu 0.967
_exptl_absorpt_correction_T_max 1.000
_exptl_absorpt_correction_T_min 0.724
_exptl_absorpt_correction_type multi-scan
_exptl_absorpt_process_details sadabs
_exptl_crystal_colour Orange
_exptl_crystal_density_diffrn 1.837
_exptl_crystal_density_method 'not measured'
_exptl_crystal_description block
_exptl_crystal_F_000 620
_exptl_crystal_size_max 0.37
_exptl_crystal_size_mid 0.25
_exptl_crystal_size_min 0.12
_refine_diff_density_max 2.784
_refine_diff_density_min -1.723
_refine_diff_density_rms 0.153
_refine_ls_extinction_coef 0
_refine_ls_extinction_method none
_refine_ls_goodness_of_fit_ref 1.051
_refine_ls_hydrogen_treatment mixed
_refine_ls_matrix_type full
_refine_ls_number_parameters 312
_refine_ls_number_reflns 5223
_refine_ls_number_restraints 0
_refine_ls_restrained_S_all 1.051
_refine_ls_R_factor_all 0.0499
_refine_ls_R_factor_gt 0.0464
_refine_ls_shift/su_max 0.001
_refine_ls_shift/su_mean 0.000
_refine_ls_structure_factor_coef Fsqd
_refine_ls_weighting_details 'calc w=1/[\s^2^(Fo^2^)+(0.0853P)^2^+0.6136P] where P=(Fo^2^+2Fc^2^)/3'
_refine_ls_weighting_scheme calc
_refine_ls_wR_factor_gt 0.1222
_refine_ls_wR_factor_ref 0.1248
_reflns_number_gt 4817
_reflns_number_total 5223
_reflns_threshold_expression >2sigma(I)
_cod_data_source_file ic801361m_si_001_3.cif
_cod_data_source_block ah0828
_cod_depositor_comments
;
The following automatic conversions were performed:
'_symmetry_cell_setting' value 'Triclinic' changed to 'triclinic'
according to '/home/saulius/struct/CIF-dictionaries/cif_core.dic'
dictionary named 'cif_core.dic' version 2.4.1 from 2010-06-29.

Automatic conversion script
Id: cif_fix_enum 1527 2010-12-29 10:47:43Z saulius 

The following automatic conversions were performed:

'_atom_sites_solution_hydrogens' value 'geometric' was changed to
'geom'.

Automatic conversion script
Id: cif_fix_values 6452 2018-10-05 10:23:21Z andrius 
;
_cod_database_code 4306542

loop_
_symmetry_equiv_pos_as_xyz
'x, y, z'
'-x, -y, -z'

loop_
_atom_site_label
_atom_site_type_symbol
_atom_site_fract_x
_atom_site_fract_y
_atom_site_fract_z
_atom_site_U_iso_or_equiv
_atom_site_adp_type
_atom_site_occupancy
_atom_site_symmetry_multiplicity
_atom_site_calc_flag
_atom_site_refinement_flags
_atom_site_disorder_assembly
_atom_site_disorder_group
Ru1 Ru 0.33657(3) 0.255950(19) -0.352601(18) 0.01446(10) Uani 1 1 d . . .
Cl1 Cl 0.57071(10) 0.32831(7) -0.29901(7) 0.02298(18) Uani 1 1 d . . .
N1A N 0.4420(3) 0.0847(2) -0.2656(2) 0.0158(5) Uani 1 1 d . . .
C2A C 0.5584(4) 0.0291(3) -0.3174(3) 0.0195(6) Uani 1 1 d . . .
H2A H 0.6113 0.0740 -0.3900 0.023 Uiso 1 1 calc R . .
C3A C 0.6032(4) -0.0914(3) -0.2679(3) 0.0220(6) Uani 1 1 d . . .
H3A H 0.6896 -0.1283 -0.3043 0.026 Uiso 1 1 calc R . .
C4A C 0.5202(4) -0.1583(3) -0.1643(3) 0.0223(6) Uani 1 1 d . . .
H4A H 0.5449 -0.2420 -0.1309 0.027 Uiso 1 1 calc R . .
C5A C 0.3999(4) -0.1003(3) -0.1098(3) 0.0193(6) Uani 1 1 d . . .
O5A O 0.3092(3) -0.1636(2) -0.0127(2) 0.0279(5) Uani 1 1 d . . .
H5A H 0.3538 -0.2336 0.0142 0.08(2) Uiso 1 1 calc R . .
C6A C 0.3693(4) 0.0249(3) -0.1579(2) 0.0158(6) Uani 1 1 d . . .
C7A C 0.2646(4) 0.1033(3) -0.1066(3) 0.0169(6) Uani 1 1 d . . .
C8A C 0.2051(4) 0.0783(3) 0.0094(3) 0.0214(6) Uani 1 1 d . . .
O8A O 0.2317(4) -0.0263(2) 0.0974(2) 0.0327(6) Uani 1 1 d . . .
H8A H 0.2538 -0.0812 0.0717 0.049 Uiso 1 1 calc R . .
C9A C 0.1193(4) 0.1693(3) 0.0409(3) 0.0249(7) Uani 1 1 d . . .
H9A H 0.0741 0.1520 0.1180 0.030 Uiso 1 1 calc R . .
C10A C 0.0995(4) 0.2839(3) -0.0384(3) 0.0265(7) Uani 1 1 d . . .
H10A H 0.0438 0.3463 -0.0165 0.032 Uiso 1 1 calc R . .
C11A C 0.1633(4) 0.3061(3) -0.1517(3) 0.0232(7) Uani 1 1 d . . .
H11A H 0.1520 0.3849 -0.2071 0.028 Uiso 1 1 calc R . .
N12A N 0.2403(3) 0.2188(2) -0.1842(2) 0.0178(5) Uani 1 1 d . . .
C11 C 0.0936(4) 0.2535(3) -0.4178(3) 0.0214(6) Uani 1 1 d . . .
C12 C 0.1117(4) 0.3719(3) -0.4248(3) 0.0228(7) Uani 1 1 d . . .
H12 H 0.0270 0.4111 -0.3896 0.027 Uiso 1 1 calc R . .
C13 C 0.2564(5) 0.4296(3) -0.4845(3) 0.0238(7) Uani 1 1 d . . .
H13 H 0.2692 0.5084 -0.4900 0.029 Uiso 1 1 calc R . .
C14 C 0.3842(4) 0.3695(3) -0.5368(3) 0.0232(7) Uani 1 1 d . . .
H14 H 0.4817 0.4088 -0.5766 0.028 Uiso 1 1 calc R . .
C15 C 0.3667(4) 0.2532(3) -0.5299(2) 0.0208(6) Uani 1 1 d . . .
H15 H 0.4511 0.2141 -0.5654 0.025 Uiso 1 1 calc R . .
C16 C 0.2200(4) 0.1943(3) -0.4687(3) 0.0199(6) Uani 1 1 d . . .
C17 C 0.1748(5) 0.0694(3) -0.4441(3) 0.0251(7) Uani 1 1 d . . .
H17A H 0.2742 0.0113 -0.4223 0.030 Uiso 1 1 calc R . .
H17B H 0.1283 0.0638 -0.5115 0.030 Uiso 1 1 calc R . .
C18 C 0.0386(5) 0.0483(3) -0.3416(3) 0.0264(7) Uani 1 1 d . . .
H18A H -0.0451 -0.0046 -0.3445 0.032 Uiso 1 1 calc R . .
H18B H 0.0915 0.0115 -0.2674 0.032 Uiso 1 1 calc R . .
C19 C -0.0467(4) 0.1734(3) -0.3559(3) 0.0270(7) Uani 1 1 d . . .
H19A H -0.1457 0.1928 -0.4025 0.032 Uiso 1 1 calc R . .
H19B H -0.0827 0.1794 -0.2803 0.032 Uiso 1 1 calc R . .
P1 P -0.14436(11) 0.32254(8) 0.27298(7) 0.02360(19) Uani 1 1 d . . .
F1 F -0.0702(3) 0.4215(2) 0.1575(2) 0.0417(6) Uani 1 1 d . . .
F2 F -0.3261(3) 0.3924(3) 0.2533(2) 0.0558(8) Uani 1 1 d . . .
F3 F -0.1851(3) 0.2469(2) 0.2004(2) 0.0442(6) Uani 1 1 d . . .
F4 F -0.1023(4) 0.3984(2) 0.3459(2) 0.0524(7) Uani 1 1 d . . .
F5 F -0.2198(4) 0.2235(2) 0.3892(2) 0.0512(7) Uani 1 1 d . . .
F6 F 0.0382(3) 0.2524(2) 0.2930(2) 0.0467(6) Uani 1 1 d . . .
C1M C 0.3235(6) -0.4768(4) 0.1001(4) 0.0434(10) Uani 1 1 d . . .
H1M1 H 0.3866 -0.5522 0.1418 0.065 Uiso 1 1 calc R . .
H1M2 H 0.2919 -0.4778 0.0274 0.065 Uiso 1 1 calc R . .
H1M3 H 0.2213 -0.4663 0.1471 0.065 Uiso 1 1 calc R . .
O1M O 0.4268(4) -0.3804(2) 0.0769(2) 0.0332(6) Uani 1 1 d . . .
H1M H 0.4648 -0.3850 0.1382 0.050 Uiso 1 1 calc R . .

loop_
_atom_site_aniso_label
_atom_site_aniso_U_11
_atom_site_aniso_U_22
_atom_site_aniso_U_33
_atom_site_aniso_U_23
_atom_site_aniso_U_13
_atom_site_aniso_U_12
Ru1 0.01976(15) 0.01363(15) 0.00698(14) -0.00015(10) -0.00121(9) -0.00190(9)
Cl1 0.0277(4) 0.0218(4) 0.0186(4) -0.0046(3) -0.0044(3) -0.0065(3)
N1A 0.0203(12) 0.0139(11) 0.0108(12) -0.0015(9) -0.0006(9) -0.0033(9)
C2A 0.0196(15) 0.0238(15) 0.0137(14) -0.0055(12) 0.0015(11) -0.0045(12)
C3A 0.0236(16) 0.0223(15) 0.0205(16) -0.0093(13) -0.0016(12) 0.0013(12)
C4A 0.0288(17) 0.0162(14) 0.0216(16) -0.0063(12) -0.0049(13) -0.0008(12)
C5A 0.0252(16) 0.0168(14) 0.0128(14) -0.0008(11) -0.0034(12) -0.0037(12)
O5A 0.0416(15) 0.0171(11) 0.0193(12) -0.0011(10) 0.0039(10) -0.0049(10)
C6A 0.0174(14) 0.0168(14) 0.0109(13) -0.0017(11) -0.0027(11) -0.0024(11)
C7A 0.0198(14) 0.0172(14) 0.0110(13) -0.0012(11) -0.0031(11) -0.0025(11)
C8A 0.0256(16) 0.0230(16) 0.0119(14) -0.0015(12) -0.0024(12) -0.0042(12)
O8A 0.0578(17) 0.0221(12) 0.0105(11) -0.0002(9) 0.0030(11) 0.0020(11)
C9A 0.0276(17) 0.0308(18) 0.0148(15) -0.0086(14) 0.0016(12) 0.0020(13)
C10A 0.0329(19) 0.0246(17) 0.0181(16) -0.0061(14) -0.0007(14) 0.0062(14)
C11A 0.0338(18) 0.0184(15) 0.0129(14) -0.0018(12) -0.0030(13) 0.0028(12)
N12A 0.0223(13) 0.0173(12) 0.0092(11) -0.0001(10) -0.0013(9) 0.0000(10)
C11 0.0214(15) 0.0278(16) 0.0098(13) -0.0005(12) -0.0012(11) -0.0038(12)
C12 0.0249(16) 0.0230(15) 0.0146(14) -0.0004(12) -0.0076(12) 0.0051(12)
C13 0.0378(19) 0.0141(14) 0.0131(14) 0.0042(12) -0.0102(13) -0.0012(12)
C14 0.0297(17) 0.0259(16) 0.0078(13) 0.0032(12) -0.0030(12) -0.0092(13)
C15 0.0264(16) 0.0297(17) 0.0064(13) -0.0066(12) -0.0012(11) -0.0030(13)
C16 0.0264(16) 0.0221(15) 0.0103(13) -0.0030(12) -0.0057(12) -0.0042(12)
C17 0.0337(18) 0.0233(16) 0.0199(16) -0.0076(13) -0.0043(13) -0.0081(13)
C18 0.0321(18) 0.0260(17) 0.0181(16) -0.0012(13) -0.0051(13) -0.0118(14)
C19 0.0218(16) 0.0318(18) 0.0213(16) -0.0018(14) -0.0007(13) -0.0073(13)
P1 0.0285(5) 0.0229(4) 0.0183(4) -0.0072(3) -0.0029(3) 0.0023(3)
F1 0.0555(15) 0.0356(13) 0.0256(12) -0.0022(10) 0.0044(11) -0.0093(11)
F2 0.0373(14) 0.0727(19) 0.0461(16) -0.0169(14) -0.0043(12) 0.0248(13)
F3 0.0500(15) 0.0513(15) 0.0449(15) -0.0301(13) -0.0066(12) -0.0116(12)
F4 0.092(2) 0.0378(14) 0.0378(14) -0.0242(12) -0.0205(14) 0.0038(13)
F5 0.0686(18) 0.0421(14) 0.0306(13) -0.0010(11) 0.0097(12) -0.0120(13)
F6 0.0347(13) 0.0457(14) 0.0577(17) -0.0176(13) -0.0158(12) 0.0116(11)
C1M 0.053(3) 0.028(2) 0.045(3) -0.0049(18) -0.017(2) -0.0054(18)
O1M 0.0549(17) 0.0228(12) 0.0187(12) -0.0025(10) -0.0089(11) -0.0026(11)

loop_
_atom_type_symbol
_atom_type_description
_atom_type_scat_dispersion_real
_atom_type_scat_dispersion_imag
_atom_type_scat_source
C C 0.0033 0.0016 'International Tables Vol C Tables 4.2.6.8 and 6.1.1.4'
H H 0.0000 0.0000 'International Tables Vol C Tables 4.2.6.8 and 6.1.1.4'
N N 0.0061 0.0033 'International Tables Vol C Tables 4.2.6.8 and 6.1.1.4'
O O 0.0106 0.0060 'International Tables Vol C Tables 4.2.6.8 and 6.1.1.4'
F F 0.0171 0.0103 'International Tables Vol C Tables 4.2.6.8 and 6.1.1.4'
P P 0.1023 0.0942 'International Tables Vol C Tables 4.2.6.8 and 6.1.1.4'
Ru Ru -1.2594 0.8363 'International Tables Vol C Tables 4.2.6.8 and 6.1.1.4'
Cl Cl 0.1484 0.1585 'International Tables Vol C Tables 4.2.6.8 and 6.1.1.4'

loop_
_geom_angle_atom_site_label_1
_geom_angle_atom_site_label_2
_geom_angle_atom_site_label_3
_geom_angle
_geom_angle_site_symmetry_1
_geom_angle_site_symmetry_3
_geom_angle_publ_flag
N12A Ru1 N1A 76.52(10) . . ?
N12A Ru1 C11 95.01(11) . . ?
N1A Ru1 C11 111.80(11) . . ?
N12A Ru1 C16 121.37(11) . . ?
N1A Ru1 C16 91.09(11) . . ?
C11 Ru1 C16 37.42(12) . . ?
N12A Ru1 C12 93.39(11) . . ?
N1A Ru1 C12 148.03(12) . . ?
C11 Ru1 C12 37.96(13) . . ?
C16 Ru1 C12 68.12(12) . . ?
N12A Ru1 C13 118.19(12) . . ?
N1A Ru1 C13 165.22(12) . . ?
C11 Ru1 C13 67.53(12) . . ?
C16 Ru1 C13 79.97(12) . . ?
C12 Ru1 C13 37.19(13) . . ?
N12A Ru1 C14 155.52(12) . . ?
N1A Ru1 C14 127.74(11) . . ?
C11 Ru1 C14 79.63(12) . . ?
C16 Ru1 C14 67.25(12) . . ?
C12 Ru1 C14 67.64(13) . . ?
C13 Ru1 C14 37.73(13) . . ?
N12A Ru1 C15 159.00(12) . . ?
N1A Ru1 C15 98.31(11) . . ?
C11 Ru1 C15 67.68(12) . . ?
C16 Ru1 C15 37.74(12) . . ?
C12 Ru1 C15 80.25(12) . . ?
C13 Ru1 C15 67.45(12) . . ?
C14 Ru1 C15 36.81(12) . . ?
N12A Ru1 Cl1 85.55(8) . . ?
N1A Ru1 Cl1 87.15(7) . . ?
C11 Ru1 Cl1 160.68(9) . . ?
C16 Ru1 Cl1 151.80(9) . . ?
C12 Ru1 Cl1 122.73(9) . . ?
C13 Ru1 Cl1 95.16(9) . . ?
C14 Ru1 Cl1 91.87(9) . . ?
C15 Ru1 Cl1 114.78(9) . . ?
C2A N1A C6A 121.0(3) . . ?
C2A N1A Ru1 121.9(2) . . ?
C6A N1A Ru1 116.37(19) . . ?
N1A C2A C3A 121.8(3) . . ?
N1A C2A H2A 119.1 . . ?
C3A C2A H2A 119.1 . . ?
C2A C3A C4A 119.2(3) . . ?
C2A C3A H3A 120.4 . . ?
C4A C3A H3A 120.4 . . ?
C3A C4A C5A 119.0(3) . . ?
C3A C4A H4A 120.5 . . ?
C5A C4A H4A 120.5 . . ?
O5A C5A C4A 120.4(3) . . ?
O5A C5A C6A 119.6(3) . . ?
C4A C5A C6A 120.0(3) . . ?
C5A O5A H5A 109.5 . . ?
N1A C6A C5A 118.3(3) . . ?
N1A C6A C7A 113.7(3) . . ?
C5A C6A C7A 128.0(3) . . ?
N12A C7A C8A 118.3(3) . . ?
N12A C7A C6A 112.5(3) . . ?
C8A C7A C6A 128.8(3) . . ?
O8A C8A C9A 114.8(3) . . ?
O8A C8A C7A 125.8(3) . . ?
C9A C8A C7A 119.3(3) . . ?
C8A O8A H8A 109.5 . . ?
C10A C9A C8A 120.9(3) . . ?
C10A C9A H9A 119.6 . . ?
C8A C9A H9A 119.6 . . ?
C9A C10A C11A 118.3(3) . . ?
C9A C10A H10A 120.9 . . ?
C11A C10A H10A 120.9 . . ?
N12A C11A C10A 121.6(3) . . ?
N12A C11A H11A 119.2 . . ?
C10A C11A H11A 119.2 . . ?
C11A N12A C7A 121.6(3) . . ?
C11A N12A Ru1 120.4(2) . . ?
C7A N12A Ru1 118.0(2) . . ?
C16 C11 C12 120.5(3) . . ?
C16 C11 C19 110.9(3) . . ?
C12 C11 C19 128.6(3) . . ?
C16 C11 Ru1 71.48(18) . . ?
C12 C11 Ru1 71.36(18) . . ?
C19 C11 Ru1 127.2(2) . . ?
C13 C12 C11 119.3(3) . . ?
C13 C12 Ru1 71.81(18) . . ?
C11 C12 Ru1 70.68(18) . . ?
C13 C12 H12 120.3 . . ?
C11 C12 H12 120.3 . . ?
Ru1 C12 H12 129.5 . . ?
C12 C13 C14 120.1(3) . . ?
C12 C13 Ru1 71.00(17) . . ?
C14 C13 Ru1 71.39(17) . . ?
C12 C13 H13 120.0 . . ?
C14 C13 H13 120.0 . . ?
Ru1 C13 H13 130.2 . . ?
C15 C14 C13 120.7(3) . . ?
C15 C14 Ru1 71.92(17) . . ?
C13 C14 Ru1 70.89(17) . . ?
C15 C14 H14 119.7 . . ?
C13 C14 H14 119.7 . . ?
Ru1 C14 H14 130.1 . . ?
C14 C15 C16 119.2(3) . . ?
C14 C15 Ru1 71.27(17) . . ?
C16 C15 Ru1 70.00(17) . . ?
C14 C15 H15 120.4 . . ?
C16 C15 H15 120.4 . . ?
Ru1 C15 H15 130.9 . . ?
C11 C16 C15 120.2(3) . . ?
C11 C16 C17 110.0(3) . . ?
C15 C16 C17 129.8(3) . . ?
C11 C16 Ru1 71.11(18) . . ?
C15 C16 Ru1 72.26(17) . . ?
C17 C16 Ru1 126.8(2) . . ?
C16 C17 C18 102.9(3) . . ?
C16 C17 H17A 111.2 . . ?
C18 C17 H17A 111.2 . . ?
C16 C17 H17B 111.2 . . ?
C18 C17 H17B 111.2 . . ?
H17A C17 H17B 109.1 . . ?
C19 C18 C17 105.3(3) . . ?
C19 C18 H18A 110.7 . . ?
C17 C18 H18A 110.7 . . ?
C19 C18 H18B 110.7 . . ?
C17 C18 H18B 110.7 . . ?
H18A C18 H18B 108.8 . . ?
C11 C19 C18 102.3(3) . . ?
C11 C19 H19A 111.3 . . ?
C18 C19 H19A 111.3 . . ?
C11 C19 H19B 111.3 . . ?
C18 C19 H19B 111.3 . . ?
H19A C19 H19B 109.2 . . ?
F2 P1 F3 90.38(16) . . ?
F2 P1 F6 179.89(17) . . ?
F3 P1 F6 89.71(14) . . ?
F2 P1 F1 89.57(15) . . ?
F3 P1 F1 89.89(14) . . ?
F6 P1 F1 90.49(14) . . ?
F2 P1 F4 89.91(17) . . ?
F3 P1 F4 179.69(17) . . ?
F6 P1 F4 90.00(16) . . ?
F1 P1 F4 90.02(15) . . ?
F2 P1 F5 90.12(16) . . ?
F3 P1 F5 90.25(15) . . ?
F6 P1 F5 89.82(16) . . ?
F1 P1 F5 179.66(16) . . ?
F4 P1 F5 89.85(16) . . ?
O1M C1M H1M1 109.5 . . ?
O1M C1M H1M2 109.5 . . ?
H1M1 C1M H1M2 109.5 . . ?
O1M C1M H1M3 109.5 . . ?
H1M1 C1M H1M3 109.5 . . ?
H1M2 C1M H1M3 109.5 . . ?
C1M O1M H1M 109.5 . . ?

loop_
_geom_bond_atom_site_label_1
_geom_bond_atom_site_label_2
_geom_bond_distance
_geom_bond_site_symmetry_2
_geom_bond_publ_flag
Ru1 N12A 2.070(3) . ?
Ru1 N1A 2.080(3) . ?
Ru1 C11 2.195(3) . ?
Ru1 C16 2.200(3) . ?
Ru1 C12 2.204(3) . ?
Ru1 C13 2.215(3) . ?
Ru1 C14 2.221(3) . ?
Ru1 C15 2.230(3) . ?
Ru1 Cl1 2.4118(8) . ?
N1A C2A 1.343(4) . ?
N1A C6A 1.371(4) . ?
C2A C3A 1.380(4) . ?
C2A H2A 0.9500 . ?
C3A C4A 1.390(5) . ?
C3A H3A 0.9500 . ?
C4A C5A 1.399(5) . ?
C4A H4A 0.9500 . ?
C5A O5A 1.354(4) . ?
C5A C6A 1.412(4) . ?
O5A H5A 0.8400 . ?
C6A C7A 1.480(4) . ?
C7A N12A 1.381(4) . ?
C7A C8A 1.412(4) . ?
C8A O8A 1.347(4) . ?
C8A C9A 1.397(5) . ?
O8A H8A 0.8400 . ?
C9A C10A 1.377(5) . ?
C9A H9A 0.9500 . ?
C10A C11A 1.395(4) . ?
C10A H10A 0.9500 . ?
C11A N12A 1.341(4) . ?
C11A H11A 0.9500 . ?
C11 C16 1.410(5) . ?
C11 C12 1.431(5) . ?
C11 C19 1.514(4) . ?
C12 C13 1.409(5) . ?
C12 H12 0.9500 . ?
C13 C14 1.434(5) . ?
C13 H13 0.9500 . ?
C14 C15 1.405(5) . ?
C14 H14 0.9500 . ?
C15 C16 1.433(4) . ?
C15 H15 0.9500 . ?
C16 C17 1.508(4) . ?
C17 C18 1.554(5) . ?
C17 H17A 0.9900 . ?
C17 H17B 0.9900 . ?
C18 C19 1.548(5) . ?
C18 H18A 0.9900 . ?
C18 H18B 0.9900 . ?
C19 H19A 0.9900 . ?
C19 H19B 0.9900 . ?
P1 F2 1.591(2) . ?
P1 F3 1.597(2) . ?
P1 F6 1.598(2) . ?
P1 F1 1.601(2) . ?
P1 F4 1.606(2) . ?
P1 F5 1.610(3) . ?
C1M O1M 1.430(5) . ?
C1M H1M1 0.9800 . ?
C1M H1M2 0.9800 . ?
C1M H1M3 0.9800 . ?
O1M H1M 0.8400 . ?
